data_1512909
loop_
_publ_author_name
'Timothy J. Boyle'
'Leigh Anna M. Ottley'
'Mark A. Rodriguez'

_publ_section_title
;
 Structurally characterized carboxylic acid modified zirconium alkoxides
 for the production of zirconium oxide thin films
;
_journal_issue 13
_journal_name_full Polyhedron
_journal_page_first 1727
_journal_page_last 1738
_journal_paper_doi 10.1016/j.poly.2005.05.005
_journal_volume 24
_journal_year 2005
_chemical_formula_sum 'C33 H71 O11 Zr2'
_chemical_formula_weight 826.34
_chemical_name_common '(6) Zr2(ONc)(HONc)(OPRi)7'
_chemical_name_systematic
; 
 ? 
;
_space_group_IT_number 2
_symmetry_cell_setting triclinic
_symmetry_space_group_name_Hall '-P 1'
_symmetry_space_group_name_H-M 'P -1'
_atom_sites_solution_hydrogens geom
_atom_sites_solution_primary direct
_atom_sites_solution_secondary difmap
_audit_creation_method SHELXL-97
_cell_angle_alpha 82.959(7)
_cell_angle_beta 77.981(8)
_cell_angle_gamma 71.510(7)
_cell_formula_units_Z 2
_cell_length_a 9.644(5)
_cell_length_b 13.548(7)
_cell_length_c 18.337(9)
_cell_measurement_temperature 168(2)
_cell_volume 2218(2)
_computing_cell_refinement 'Bruker SMART'
_computing_data_collection 'Bruker SMART'
_computing_data_reduction 'Bruker SAINT'
_computing_molecular_graphics 'Bruker SHELXTL'
_computing_publication_material 'Bruker SHELXTL'
_computing_structure_refinement 'SHELXL-97 (Sheldrick, 1997)'
_computing_structure_solution 'SHELXS-97 (Sheldrick, 1990)'
_diffrn_ambient_temperature 168(2)
_diffrn_measured_fraction_theta_full 0.910
_diffrn_measured_fraction_theta_max 0.910
_diffrn_measurement_device_type 'CCD area detector'
_diffrn_measurement_method 'phi and omega scans'
_diffrn_radiation_monochromator graphite
_diffrn_radiation_source 'fine-focus sealed tube'
_diffrn_radiation_type MoK\a
_diffrn_radiation_wavelength 0.71073
_diffrn_reflns_av_R_equivalents 0.0833
_diffrn_reflns_av_sigmaI/netI 0.1756
_diffrn_reflns_limit_h_max 12
_diffrn_reflns_limit_h_min -12
_diffrn_reflns_limit_k_max 18
_diffrn_reflns_limit_k_min -18
_diffrn_reflns_limit_l_max 24
_diffrn_reflns_limit_l_min -24
_diffrn_reflns_number 19002
_diffrn_reflns_theta_full 28.35
_diffrn_reflns_theta_max 28.35
_diffrn_reflns_theta_min 1.59
_exptl_absorpt_coefficient_mu 0.516
_exptl_absorpt_correction_type none
_exptl_crystal_colour colorless
_exptl_crystal_density_diffrn 1.237
_exptl_crystal_density_meas 0
_exptl_crystal_density_method 'not measured'
_exptl_crystal_description cube
_exptl_crystal_F_000 874
_exptl_crystal_size_max 0.30
_exptl_crystal_size_mid 0.20
_exptl_crystal_size_min 0.10
_refine_diff_density_max 0.933
_refine_diff_density_min -0.948
_refine_diff_density_rms 0.118
_refine_ls_extinction_method none
_refine_ls_goodness_of_fit_ref 1.057
_refine_ls_hydrogen_treatment mixed
_refine_ls_matrix_type full
_refine_ls_number_parameters 435
_refine_ls_number_reflns 10082
_refine_ls_number_restraints 0
_refine_ls_restrained_S_all 1.057
_refine_ls_R_factor_all 0.2225
_refine_ls_R_factor_gt 0.1179
_refine_ls_shift/su_max 0.448
_refine_ls_shift/su_mean 0.011
_refine_ls_structure_factor_coef Fsqd
_refine_ls_weighting_details 'calc w=1/[\s^2^(Fo^2^)+(0.1086P)^2^+0.0000P] where P=(Fo^2^+2Fc^2^)/3'
_refine_ls_weighting_scheme calc
_refine_ls_wR_factor_gt 0.2126
_refine_ls_wR_factor_ref 0.2566
_reflns_number_gt 4970
_reflns_number_total 10082
_reflns_threshold_expression >2sigma(I)
_cod_data_source_file 2005-1727.cif
_cod_data_source_block lmo023s
_cod_depositor_comments
;
The following automatic conversions were performed:

'_symmetry_cell_setting' value 'Triclinic' changed to 'triclinic'
according to the built-in table from CIF Core dictionary named
'cif_core.dic' version 2.4.1 from 2010-06-29.

Automatic conversion script
Id: cif_fix_values 1891 2012-01-12 08:04:46Z andrius 
;
_cod_original_cell_volume 2218.3(19)
_cod_original_sg_symbol_H-M P-1
_cod_database_code 1512909

loop_
_symmetry_equiv_pos_as_xyz
'x, y, z'
'-x, -y, -z'

loop_
_atom_site_label
_atom_site_type_symbol
_atom_site_fract_x
_atom_site_fract_y
_atom_site_fract_z
_atom_site_U_iso_or_equiv
_atom_site_adp_type
_atom_site_occupancy
_atom_site_symmetry_multiplicity
_atom_site_calc_flag
_atom_site_refinement_flags
Zr1 Zr 0.28512(9) 0.98465(6) 0.24176(4) 0.0381(3) Uani 1 1 d .
Zr2 Zr 0.33012(9) 0.71939(6) 0.27147(5) 0.0413(3) Uani 1 1 d .
O1 O 0.1658(6) 0.8739(4) 0.2846(3) 0.0412(14) Uani 1 1 d .
O2 O 0.4248(6) 0.8342(4) 0.2032(3) 0.0393(13) Uani 1 1 d .
O3 O 0.3812(7) 0.9389(5) 0.3416(3) 0.0535(16) Uani 1 1 d .
O4 O 0.4108(7) 0.7687(5) 0.3592(3) 0.0571(17) Uani 1 1 d .
O5 O 0.2057(7) 0.6522(5) 0.3423(4) 0.0627(19) Uani 1 1 d .
O6 O 0.5102(7) 0.6048(4) 0.2550(4) 0.0591(17) Uani 1 1 d .
O7 O 0.2496(8) 0.7006(5) 0.1790(4) 0.0638(19) Uani 1 1 d .
O8 O 0.1650(10) 0.8269(6) 0.0953(4) 0.091(3) Uani 1 1 d .
O9 O 0.1984(7) 0.9872(4) 0.1397(3) 0.0503(15) Uani 1 1 d .
O10 O 0.4309(6) 1.0524(4) 0.1938(3) 0.0470(15) Uani 1 1 d .
O11 O 0.1270(6) 1.1038(4) 0.2800(3) 0.0524(16) Uani 1 1 d .
C1 C 0.0138(12) 0.8922(10) 0.3227(6) 0.075(3) Uani 1 1 d .
H1 H -0.0033 0.9693 0.3159 0.090 Uiso 1 1 calc R
C2 C 0.0041(12) 0.8956(9) 0.4052(6) 0.077(3) Uani 1 1 d .
H2A H -0.0977 0.9013 0.4309 0.115 Uiso 1 1 calc R
H2B H 0.0312 0.9560 0.4148 0.115 Uiso 1 1 calc R
H2C H 0.0725 0.8316 0.4237 0.115 Uiso 1 1 calc R
C3 C -0.0862(18) 0.900(3) 0.2886(9) 0.32(2) Uani 1 1 d .
H3A H -0.1629 0.9672 0.2976 0.477 Uiso 1 1 calc R
H3B H -0.1298 0.8432 0.3060 0.477 Uiso 1 1 calc R
H3C H -0.0458 0.8960 0.2350 0.477 Uiso 1 1 calc R
C4 C 0.5650(10) 0.8212(7) 0.1519(5) 0.053(3) Uani 1 1 d .
H4 H 0.5597 0.8890 0.1224 0.064 Uiso 1 1 calc R
C5 C 0.6888(11) 0.7985(9) 0.1954(6) 0.074(3) Uani 1 1 d .
H5A H 0.6621 0.8497 0.2332 0.111 Uiso 1 1 calc R
H5B H 0.7800 0.8026 0.1613 0.111 Uiso 1 1 calc R
H5C H 0.7051 0.7283 0.2199 0.111 Uiso 1 1 calc R
C6 C 0.5868(12) 0.7404(7) 0.0979(5) 0.071(3) Uani 1 1 d .
H6A H 0.5923 0.6728 0.1253 0.107 Uiso 1 1 calc R
H6B H 0.6793 0.7349 0.0620 0.107 Uiso 1 1 calc R
H6C H 0.5030 0.7607 0.0712 0.107 Uiso 1 1 calc R
C7 C 0.4276(14) 0.8487(9) 0.3745(6) 0.075(4) Uani 1 1 d .
C8 C 0.565(3) 0.8203(17) 0.4298(9) 0.210(13) Uani 1 1 d .
H8A H 0.6479 0.7579 0.4130 0.252 Uiso 1 1 calc R
H8B H 0.6052 0.8798 0.4270 0.252 Uiso 1 1 calc R
C9 C 0.4905(13) 0.8010(8) 0.5065(5) 0.062(3) Uani 1 1 d .
C10 C 0.581(2) 0.8042(12) 0.5600(10) 0.181(10) Uani 1 1 d .
H10A H 0.6781 0.7513 0.5493 0.271 Uiso 1 1 calc R
H10B H 0.5311 0.7900 0.6107 0.271 Uiso 1 1 calc R
H10C H 0.5949 0.8734 0.5562 0.271 Uiso 1 1 calc R
C11 C 0.4480(16) 0.7003(9) 0.5174(6) 0.098(4) Uani 1 1 d .
H11A H 0.5300 0.6448 0.4922 0.147 Uiso 1 1 calc R
H11B H 0.3589 0.7110 0.4960 0.147 Uiso 1 1 calc R
H11C H 0.4276 0.6806 0.5708 0.147 Uiso 1 1 calc R
C12 C 0.355(2) 0.8907(15) 0.5156(16) 0.248(15) Uani 1 1 d .
H12A H 0.3680 0.9417 0.5452 0.372 Uiso 1 1 calc R
H12B H 0.2704 0.8671 0.5414 0.372 Uiso 1 1 calc R
H12C H 0.3365 0.9232 0.4664 0.372 Uiso 1 1 calc R
C13 C 0.1311(16) 0.5882(10) 0.3903(7) 0.091(4) Uani 1 1 d .
H13 H 0.0306 0.6375 0.4077 0.109 Uiso 1 1 calc R
C14 C 0.1906(18) 0.5545(13) 0.4582(7) 0.139(7) Uani 1 1 d .
H14A H 0.2858 0.4996 0.4478 0.209 Uiso 1 1 calc R
H14B H 0.1206 0.5272 0.4954 0.209 Uiso 1 1 calc R
H14C H 0.2059 0.6137 0.4777 0.209 Uiso 1 1 calc R
C15 C 0.100(3) 0.5160(16) 0.3529(9) 0.228(14) Uani 1 1 d .
H15A H 0.1925 0.4743 0.3234 0.342 Uiso 1 1 calc R
H15B H 0.0301 0.5531 0.3197 0.342 Uiso 1 1 calc R
H15C H 0.0563 0.4701 0.3894 0.342 Uiso 1 1 calc R
C16 C 0.6363(13) 0.5185(8) 0.2629(7) 0.075(3) Uani 1 1 d .
H16 H 0.7205 0.5320 0.2252 0.090 Uiso 1 1 calc R
C17 C 0.6784(14) 0.5114(9) 0.3359(7) 0.093(4) Uani 1 1 d .
H17A H 0.7057 0.5736 0.3413 0.140 Uiso 1 1 calc R
H17B H 0.7634 0.4491 0.3400 0.140 Uiso 1 1 calc R
H17C H 0.5944 0.5067 0.3753 0.140 Uiso 1 1 calc R
C18 C 0.6178(17) 0.4229(9) 0.2429(9) 0.128(6) Uani 1 1 d .
H18A H 0.5424 0.4025 0.2809 0.192 Uiso 1 1 calc R
H18B H 0.7125 0.3671 0.2400 0.192 Uiso 1 1 calc R
H18C H 0.5861 0.4349 0.1943 0.192 Uiso 1 1 calc R
C19 C 0.205(2) 0.7381(10) 0.1172(8) 0.113(6) Uani 1 1 d .
C20 C 0.267(2) 0.6451(14) 0.0445(12) 0.188(10) Uani 1 1 d .
H20A H 0.2315 0.6785 -0.0020 0.225 Uiso 1 1 calc R
H20B H 0.3772 0.6187 0.0336 0.225 Uiso 1 1 calc R
C21 C 0.2057(12) 0.5615(8) 0.0728(6) 0.066(3) Uani 1 1 d .
C22 C 0.0582(19) 0.6094(19) 0.1137(10) 0.242(14) Uani 1 1 d .
H22A H 0.0304 0.5596 0.1530 0.364 Uiso 1 1 calc R
H22B H -0.0131 0.6295 0.0794 0.364 Uiso 1 1 calc R
H22C H 0.0574 0.6715 0.1363 0.364 Uiso 1 1 calc R
C23 C 0.3077(17) 0.4883(9) 0.1230(9) 0.120(5) Uani 1 1 d .
H23A H 0.4085 0.4632 0.0942 0.180 Uiso 1 1 calc R
H23B H 0.2707 0.4288 0.1420 0.180 Uiso 1 1 calc R
H23C H 0.3093 0.5259 0.1650 0.180 Uiso 1 1 calc R
C24 C 0.201(3) 0.5047(13) 0.0121(11) 0.190(10) Uani 1 1 d .
H24A H 0.2100 0.5472 -0.0349 0.286 Uiso 1 1 calc R
H24B H 0.1061 0.4888 0.0212 0.286 Uiso 1 1 calc R
H24C H 0.2829 0.4395 0.0088 0.286 Uiso 1 1 calc R
C25 C 0.1319(11) 1.0764(7) 0.0918(5) 0.056(3) Uani 1 1 d .
H25 H 0.1557 1.1382 0.1045 0.067 Uiso 1 1 calc R
C26 C 0.2001(15) 1.0561(10) 0.0122(6) 0.096(4) Uani 1 1 d .
H26A H 0.3087 1.0331 0.0070 0.143 Uiso 1 1 calc R
H26B H 0.1690 1.1203 -0.0191 0.143 Uiso 1 1 calc R
H26C H 0.1677 1.0017 -0.0034 0.143 Uiso 1 1 calc R
C27 C -0.0320(13) 1.0989(11) 0.1085(8) 0.106(5) Uani 1 1 d .
H27A H -0.0576 1.0363 0.1024 0.159 Uiso 1 1 calc R
H27B H -0.0769 1.1556 0.0741 0.159 Uiso 1 1 calc R
H27C H -0.0697 1.1196 0.1600 0.159 Uiso 1 1 calc R
C28 C 0.5449(11) 1.0986(7) 0.1652(6) 0.059(3) Uani 1 1 d .
H28 H 0.6397 1.0424 0.1499 0.071 Uiso 1 1 calc R
C29 C 0.5642(15) 1.1556(12) 0.2250(8) 0.127(6) Uani 1 1 d .
H29A H 0.5947 1.1062 0.2666 0.190 Uiso 1 1 calc R
H29B H 0.4700 1.2081 0.2427 0.190 Uiso 1 1 calc R
H29C H 0.6407 1.1901 0.2049 0.190 Uiso 1 1 calc R
C30 C 0.5062(15) 1.1681(10) 0.0984(7) 0.108(5) Uani 1 1 d .
H30A H 0.4968 1.1271 0.0603 0.162 Uiso 1 1 calc R
H30B H 0.5847 1.2008 0.0783 0.162 Uiso 1 1 calc R
H30C H 0.4118 1.2223 0.1125 0.162 Uiso 1 1 calc R
C31 C 0.0302(11) 1.2033(7) 0.3031(6) 0.061(3) Uani 1 1 d .
H31 H -0.0728 1.2073 0.2982 0.073 Uiso 1 1 calc R
C32 C 0.0306(16) 1.2107(9) 0.3822(6) 0.104(5) Uani 1 1 d .
H32A H -0.0077 1.1568 0.4123 0.156 Uiso 1 1 calc R
H32B H -0.0325 1.2797 0.3980 0.156 Uiso 1 1 calc R
H32C H 0.1324 1.2005 0.3892 0.156 Uiso 1 1 calc R
C33 C 0.0728(14) 1.2866(8) 0.2536(7) 0.094(4) Uani 1 1 d .
H33A H 0.1772 1.2796 0.2532 0.141 Uiso 1 1 calc R
H33B H 0.0101 1.3545 0.2716 0.141 Uiso 1 1 calc R
H33C H 0.0595 1.2812 0.2028 0.141 Uiso 1 1 calc R

loop_
_atom_site_aniso_label
_atom_site_aniso_U_11
_atom_site_aniso_U_22
_atom_site_aniso_U_33
_atom_site_aniso_U_23
_atom_site_aniso_U_13
_atom_site_aniso_U_12
Zr1 0.0441(6) 0.0327(5) 0.0348(5) 0.0003(3) -0.0024(4) -0.0120(4)
Zr2 0.0456(6) 0.0335(5) 0.0442(5) 0.0054(4) -0.0058(4) -0.0153(4)
O1 0.033(3) 0.043(3) 0.044(3) 0.004(3) 0.002(3) -0.014(3)
O2 0.037(3) 0.036(3) 0.036(3) 0.004(2) -0.001(3) -0.005(3)
O3 0.081(5) 0.056(4) 0.036(3) 0.007(3) -0.016(3) -0.039(4)
O4 0.078(5) 0.061(4) 0.050(4) 0.019(3) -0.030(3) -0.042(4)
O5 0.075(5) 0.048(4) 0.067(4) 0.017(3) 0.000(4) -0.038(4)
O6 0.053(4) 0.037(3) 0.074(5) 0.014(3) -0.007(3) -0.004(3)
O7 0.089(5) 0.050(4) 0.065(5) -0.004(3) -0.030(4) -0.028(4)
O8 0.154(8) 0.044(4) 0.095(6) 0.007(4) -0.070(6) -0.032(5)
O9 0.063(4) 0.045(3) 0.043(4) 0.004(3) -0.021(3) -0.013(3)
O10 0.058(4) 0.041(3) 0.047(3) 0.006(3) -0.004(3) -0.028(3)
O11 0.052(4) 0.041(3) 0.057(4) -0.012(3) 0.001(3) -0.006(3)
C1 0.044(7) 0.103(9) 0.064(7) -0.004(6) 0.005(6) -0.012(6)
C2 0.064(7) 0.083(8) 0.066(7) 0.003(6) 0.022(6) -0.024(6)
C3 0.081(12) 0.84(7) 0.078(12) -0.04(2) -0.007(10) -0.20(3)
C4 0.054(6) 0.039(5) 0.048(6) 0.003(4) 0.022(5) -0.010(4)
C5 0.044(6) 0.092(8) 0.073(7) -0.008(6) 0.007(6) -0.014(6)
C6 0.080(8) 0.054(6) 0.054(6) -0.004(5) 0.022(5) -0.005(6)
C7 0.125(10) 0.088(8) 0.049(6) 0.018(6) -0.048(7) -0.073(8)
C8 0.33(3) 0.27(2) 0.102(13) -0.085(14) 0.102(16) -0.25(2)
C9 0.084(8) 0.064(7) 0.050(6) 0.007(5) -0.020(6) -0.036(6)
C10 0.34(3) 0.118(13) 0.164(16) 0.051(12) -0.185(19) -0.113(16)
C11 0.158(13) 0.092(9) 0.069(8) 0.029(7) -0.040(8) -0.073(9)
C12 0.107(15) 0.144(17) 0.52(5) 0.08(2) -0.15(2) -0.044(14)
C13 0.130(11) 0.085(9) 0.077(9) 0.017(7) -0.005(8) -0.075(9)
C14 0.152(14) 0.189(17) 0.092(11) 0.073(11) -0.022(10) -0.105(14)
C15 0.44(4) 0.27(2) 0.092(12) -0.007(14) 0.012(17) -0.32(3)
C16 0.076(8) 0.051(6) 0.084(8) -0.004(6) -0.025(7) 0.008(6)
C17 0.099(10) 0.068(8) 0.101(10) -0.004(7) -0.041(8) 0.005(7)
C18 0.140(14) 0.063(8) 0.190(16) -0.025(9) -0.107(13) 0.015(9)
C19 0.211(17) 0.058(8) 0.113(11) -0.016(8) -0.097(12) -0.052(10)
C20 0.161(17) 0.173(18) 0.25(2) 0.123(18) -0.087(17) -0.101(16)
C21 0.054(7) 0.058(7) 0.084(8) -0.031(6) 0.000(6) -0.015(5)
C22 0.103(14) 0.37(4) 0.145(17) -0.09(2) 0.019(13) 0.080(18)
C23 0.133(13) 0.065(8) 0.152(14) -0.042(9) -0.041(11) 0.007(9)
C24 0.29(3) 0.127(14) 0.195(19) -0.056(14) -0.137(19) -0.045(16)
C25 0.062(7) 0.055(6) 0.049(6) 0.019(5) -0.020(5) -0.017(5)
C26 0.124(11) 0.121(11) 0.050(7) 0.013(7) -0.020(7) -0.052(9)
C27 0.057(8) 0.126(12) 0.129(12) 0.004(9) -0.039(8) -0.011(8)
C28 0.050(6) 0.051(6) 0.078(7) -0.001(5) -0.002(5) -0.024(5)
C29 0.086(10) 0.158(14) 0.165(15) -0.090(12) 0.020(10) -0.074(10)
C30 0.102(10) 0.097(10) 0.115(11) 0.054(8) -0.003(8) -0.049(8)
C31 0.054(6) 0.046(6) 0.071(7) -0.015(5) 0.010(5) -0.008(5)
C32 0.127(12) 0.082(9) 0.076(9) -0.038(7) 0.010(8) 0.000(8)
C33 0.106(10) 0.043(6) 0.113(10) -0.011(6) 0.027(8) -0.022(7)

loop_
_atom_type_symbol
_atom_type_description
_atom_type_scat_dispersion_real
_atom_type_scat_dispersion_imag
_atom_type_scat_source
C C 0.0033 0.0016 'International Tables Vol C Tables 4.2.6.8 and 6.1.1.4'
H H 0.0000 0.0000 'International Tables Vol C Tables 4.2.6.8 and 6.1.1.4'
O O 0.0106 0.0060 'International Tables Vol C Tables 4.2.6.8 and 6.1.1.4'
Zr Zr -2.9673 0.5597 'International Tables Vol C Tables 4.2.6.8 and 6.1.1.4'

loop_
_geom_angle_atom_site_label_1
_geom_angle_atom_site_label_2
_geom_angle_atom_site_label_3
_geom_angle
O11 Zr1 O10 99.6(2)
O11 Zr1 O1 95.1(2)
O10 Zr1 O1 165.3(2)
O11 Zr1 O3 96.8(3)
O10 Zr1 O3 93.4(2)
O1 Zr1 O3 85.0(2)
O11 Zr1 O2 167.3(2)
O10 Zr1 O2 92.5(2)
O1 Zr1 O2 72.8(2)
O3 Zr1 O2 86.0(2)
O11 Zr1 O9 94.4(2)
O10 Zr1 O9 94.5(2)
O1 Zr1 O9 84.1(2)
O3 Zr1 O9 165.1(2)
O2 Zr1 O9 81.0(2)
O5 Zr2 O6 100.0(3)
O5 Zr2 O7 95.1(3)
O6 Zr2 O7 96.2(3)
O5 Zr2 O4 92.7(3)
O6 Zr2 O4 89.8(3)
O7 Zr2 O4 169.2(2)
O5 Zr2 O2 164.2(2)
O6 Zr2 O2 95.1(2)
O7 Zr2 O2 88.0(2)
O4 Zr2 O2 82.5(2)
O5 Zr2 O1 92.9(2)
O6 Zr2 O1 165.0(2)
O7 Zr2 O1 90.2(2)
O4 Zr2 O1 81.9(2)
O2 Zr2 O1 71.55(19)
C1 O1 Zr1 129.1(6)
C1 O1 Zr2 124.6(6)
Zr1 O1 Zr2 105.9(2)
C4 O2 Zr1 122.5(5)
C4 O2 Zr2 130.8(5)
Zr1 O2 Zr2 105.8(2)
C7 O3 Zr1 130.5(6)
C7 O4 Zr2 136.9(6)
C13 O5 Zr2 171.0(7)
C16 O6 Zr2 165.4(7)
C19 O7 Zr2 149.4(7)
C25 O9 Zr1 129.0(5)
C28 O10 Zr1 174.0(6)
C31 O11 Zr1 168.7(6)
C3 C1 O1 121.2(11)
C3 C1 C2 128.4(12)
O1 C1 C2 110.3(9)
O2 C4 C5 109.5(7)
O2 C4 C6 110.3(8)
C5 C4 C6 114.0(8)
O4 C7 O3 125.5(9)
O4 C7 C8 110.6(11)
O3 C7 C8 121.9(10)
C9 C8 C7 105.4(14)
C10 C9 C8 110.3(14)
C10 C9 C12 109.0(14)
C8 C9 C12 102.9(16)
C10 C9 C11 111.6(10)
C8 C9 C11 113.2(10)
C12 C9 C11 109.5(11)
C15 C13 O5 113.3(11)
C15 C13 C14 119.2(14)
O5 C13 C14 112.0(11)
O6 C16 C18 111.0(10)
O6 C16 C17 111.9(9)
C18 C16 C17 114.6(11)
O8 C19 O7 128.2(10)
O8 C19 C20 114.7(12)
O7 C19 C20 113.9(11)
C21 C20 C19 106.4(14)
C20 C21 C24 110.4(15)
C20 C21 C22 106.2(15)
C24 C21 C22 111.5(14)
C20 C21 C23 107.3(12)
C24 C21 C23 109.1(11)
C22 C21 C23 112.3(13)
O9 C25 C27 109.1(8)
O9 C25 C26 109.4(9)
C27 C25 C26 114.3(10)
O10 C28 C30 109.0(9)
O10 C28 C29 109.1(9)
C30 C28 C29 112.4(11)
O11 C31 C33 110.0(8)
O11 C31 C32 108.9(9)
C33 C31 C32 114.0(10)

loop_
_geom_bond_atom_site_label_1
_geom_bond_atom_site_label_2
_geom_bond_distance
Zr1 O11 1.922(6)
Zr1 O10 1.924(5)
Zr1 O1 2.150(5)
Zr1 O3 2.158(6)
Zr1 O2 2.164(5)
Zr1 O9 2.196(5)
Zr2 O5 1.927(6)
Zr2 O6 1.925(6)
Zr2 O7 2.079(7)
Zr2 O4 2.181(6)
Zr2 O2 2.184(5)
Zr2 O1 2.194(5)
O1 C1 1.444(11)
O2 C4 1.451(9)
O3 C7 1.282(12)
O4 C7 1.218(11)
O5 C13 1.410(11)
O6 C16 1.413(11)
O7 C19 1.284(14)
O8 C19 1.187(13)
O9 C25 1.458(10)
O10 C28 1.411(10)
O11 C31 1.430(10)
C1 C3 1.226(16)
C1 C2 1.501(14)
C4 C5 1.503(13)
C4 C6 1.502(12)
C7 C8 1.75(3)
C8 C9 1.475(16)
C9 C10 1.456(16)
C9 C12 1.47(2)
C9 C11 1.524(14)
C13 C15 1.395(16)
C13 C14 1.443(16)
C16 C18 1.461(15)
C16 C17 1.461(14)
C19 C20 1.82(2)
C20 C21 1.435(17)
C21 C24 1.445(16)
C21 C22 1.448(17)
C21 C23 1.527(16)
C25 C27 1.483(14)
C25 C26 1.491(13)
C28 C30 1.488(14)
C28 C29 1.488(14)
C31 C33 1.467(13)
C31 C32 1.468(14)
